data_4333052
loop_
_publ_author_name
'Mishra, Abhudaya'
'Wernsdorfer, Wolfgang'
'Abboud, Khalil A.'
'Christou, George'

_publ_section_title
;
 [Mn7O5(OR)2(O2CPh)9(terpy)] (R = Me, CH2Ph) Complexes with a Fused
 Cubane/Butterfly Core and anS= 6 Ground-State Spin
;
_journal_issue 25
_journal_name_full 'Inorganic Chemistry'
_journal_page_first 10197
_journal_page_last 10206
_journal_paper_doi 10.1021/ic061334d
_journal_volume 45
_journal_year 2006
_chemical_formula_sum 'C102 H85 Mn7 N8 O25'
_chemical_formula_weight 2207.34
_chemical_name_systematic
; 
 ? 
;
_space_group_IT_number 61
_symmetry_cell_setting orthorhombic
_symmetry_space_group_name_Hall '-P 2ac 2ab'
_symmetry_space_group_name_H-M 'P b c a'
_atom_sites_solution_hydrogens geom
_atom_sites_solution_primary direct
_atom_sites_solution_secondary difmap
_audit_creation_method SHELXL-97
_cell_angle_alpha 90.00
_cell_angle_beta 90.00
_cell_angle_gamma 90.00
_cell_formula_units_Z 8
_cell_length_a 27.695(2)
_cell_length_b 22.430(2)
_cell_length_c 30.293(3)
_cell_measurement_reflns_used 462
_cell_measurement_temperature 173(2)
_cell_measurement_theta_max 28.0
_cell_measurement_theta_min 2.0
_cell_volume 18818(3)
_computing_cell_refinement 'Bruker SMART v5.624 & SAINT 6.36a (Bruker 1998)'
_computing_data_collection 'Bruker SMART v5.624 (Bruker 1998)'
_computing_data_reduction 'Bruker SHELXTL v6.12 (Bruker 2000)'
_computing_molecular_graphics 'Bruker SHELXTL v6.12'
_computing_publication_material 'Bruker SHELXTL v6.12'
_computing_structure_refinement 'Bruker SHELXTL v6.12'
_computing_structure_solution 'Bruker SHELXTL v6.12'
_diffrn_ambient_temperature 173(2)
_diffrn_measured_fraction_theta_full 0.975
_diffrn_measured_fraction_theta_max 0.975
_diffrn_measurement_device_type 'SMART CCD area detector'
_diffrn_measurement_method '\w scans'
_diffrn_radiation_monochromator graphite
_diffrn_radiation_source 'fine-focus sealed tube'
_diffrn_radiation_type MoK\a
_diffrn_radiation_wavelength 0.71073
_diffrn_reflns_av_R_equivalents 0.0872
_diffrn_reflns_av_sigmaI/netI 0.1092
_diffrn_reflns_limit_h_max 35
_diffrn_reflns_limit_h_min -15
_diffrn_reflns_limit_k_max 28
_diffrn_reflns_limit_k_min -28
_diffrn_reflns_limit_l_max 28
_diffrn_reflns_limit_l_min -37
_diffrn_reflns_number 68944
_diffrn_reflns_theta_full 27.50
_diffrn_reflns_theta_max 27.50
_diffrn_reflns_theta_min 1.53
_diffrn_standards_decay_% '< 1'
_diffrn_standards_number 0
_exptl_absorpt_coefficient_mu 0.987
_exptl_absorpt_correction_T_max 0.9196
_exptl_absorpt_correction_T_min 0.8386
_exptl_absorpt_correction_type integration
_exptl_absorpt_process_details 'based on measured indexed crystal faces, Bruker SHELXTL  v6.12 (Bruker 1998)'
_exptl_crystal_colour brown
_exptl_crystal_density_diffrn 1.481
_exptl_crystal_density_meas ?
_exptl_crystal_density_method 'not measured'
_exptl_crystal_description needles
_exptl_crystal_F_000 8624
_exptl_crystal_size_max 0.15
_exptl_crystal_size_mid 0.09
_exptl_crystal_size_min 0.08
_refine_diff_density_max 0.568
_refine_diff_density_min -0.363
_refine_diff_density_rms 0.085
_refine_ls_extinction_method none
_refine_ls_goodness_of_fit_ref 0.876
_refine_ls_hydrogen_treatment mixed
_refine_ls_matrix_type full
_refine_ls_number_parameters 1144
_refine_ls_number_reflns 21072
_refine_ls_number_restraints 0
_refine_ls_restrained_S_all 0.876
_refine_ls_R_factor_all 0.1211
_refine_ls_R_factor_gt 0.0574
_refine_ls_shift/su_max 0.031
_refine_ls_shift/su_mean 0.001
_refine_ls_structure_factor_coef Fsqd
_refine_ls_weighting_details 'calc w=1/[\s^2^(Fo^2^)+(0.0667P)^2^] where P=(Fo^2^+2Fc^2^)/3'
_refine_ls_weighting_scheme calc
_refine_ls_wR_factor_gt 0.1221
_refine_ls_wR_factor_ref 0.1402
_reflns_number_gt 10892
_reflns_number_total 21072
_reflns_threshold_expression I>2\s(I)
_cod_data_source_file ic061334dsup2.cif
_cod_data_source_block am96
_cod_depositor_comments
;
The following automatic conversions were performed:

'_symmetry_cell_setting' value 'Orthorhombic' changed to
'orthorhombic' according to
/home/saulius/struct/CIF-dictionaries/cif_core.dic dictionary named
'cif_core.dic' version 2.4.2 from 2011-04-26.

Automatic conversion script
Id: cif_fix_values 1891 2012-01-12 08:04:46Z andrius 

The following automatic conversions were performed:

'_exptl_crystal_density_meas' value 'not measured' was changed to '?'
- the value is perceived as not measured.

Automatic conversion script
Id: cif_fix_values 3008 2015-01-20 13:52:24Z robertas 
;
_cod_original_sg_symbol_H-M 'P bca'
_cod_database_code 4333052

loop_
_symmetry_equiv_pos_as_xyz
'x, y, z'
'-x+1/2, -y, z+1/2'
'-x, y+1/2, -z+1/2'
'x+1/2, -y+1/2, -z'
'-x, -y, -z'
'x-1/2, y, -z-1/2'
'x, -y-1/2, z-1/2'
'-x-1/2, y-1/2, z'

loop_
_atom_site_label
_atom_site_type_symbol
_atom_site_fract_x
_atom_site_fract_y
_atom_site_fract_z
_atom_site_U_iso_or_equiv
_atom_site_adp_type
_atom_site_occupancy
_atom_site_symmetry_multiplicity
_atom_site_calc_flag
_atom_site_refinement_flags
Mn1 Mn 1.069790(19) 0.96469(3) 0.16563(2) 0.03031(15) Uani 1 1 d .
Mn2 Mn 1.01088(2) 0.86315(3) 0.16277(2) 0.03466(16) Uani 1 1 d .
Mn3 Mn 0.99659(2) 0.96554(3) 0.22836(2) 0.03525(16) Uani 1 1 d .
Mn4 Mn 0.98070(2) 0.98875(3) 0.12505(2) 0.02974(15) Uani 1 1 d .
Mn5 Mn 0.90328(2) 0.86001(3) 0.14922(2) 0.03199(15) Uani 1 1 d .
Mn6 Mn 0.89069(2) 0.95401(3) 0.20902(2) 0.03433(16) Uani 1 1 d .
Mn7 Mn 0.78376(2) 0.87369(3) 0.18967(2) 0.04399(19) Uani 1 1 d .
O1 O 1.12265(9) 0.91021(13) 0.15071(9) 0.0376(7) Uani 1 1 d .
O2 O 1.07877(10) 0.82591(12) 0.14330(10) 0.0408(7) Uani 1 1 d .
O3 O 1.02925(8) 0.92851(11) 0.12433(8) 0.0289(6) Uani 1 1 d .
O4 O 1.04354(9) 0.91111(11) 0.20567(9) 0.0322(6) Uani 1 1 d .
O5 O 1.10803(9) 1.00341(13) 0.21193(9) 0.0369(7) Uani 1 1 d .
O6 O 1.05004(10) 1.01215(13) 0.26373(10) 0.0429(7) Uani 1 1 d .
O7 O 1.01564(9) 1.01110(11) 0.17737(8) 0.0300(6) Uani 1 1 d .
O8 O 1.09625(9) 1.02260(12) 0.12538(9) 0.0345(7) Uani 1 1 d .
O9 O 1.02927(9) 1.04419(12) 0.08718(9) 0.0356(7) Uani 1 1 d .
O10 O 0.98418(10) 0.91496(14) 0.27835(10) 0.0475(8) Uani 1 1 d .
O11 O 0.90487(11) 0.89762(14) 0.26792(10) 0.0486(8) Uani 1 1 d .
O12 O 0.94346(8) 0.92141(11) 0.17463(8) 0.0309(6) Uani 1 1 d .
O13 O 0.93883(9) 1.00887(12) 0.23635(9) 0.0368(7) Uani 1 1 d .
O14 O 0.94990(9) 0.96017(13) 0.07331(9) 0.0368(7) Uani 1 1 d .
O15 O 0.88148(9) 0.91141(13) 0.08973(9) 0.0385(7) Uani 1 1 d .
O16 O 0.93933(9) 1.05812(12) 0.12772(9) 0.0373(7) Uani 1 1 d .
O17 O 0.87283(10) 1.02128(13) 0.15917(10) 0.0450(8) Uani 1 1 d .
O18 O 0.99992(10) 0.80351(13) 0.20662(10) 0.0456(8) Uani 1 1 d .
O19 O 0.92019(10) 0.78953(13) 0.20135(10) 0.0399(7) Uani 1 1 d .
O20 O 0.96461(9) 0.83060(12) 0.12246(9) 0.0352(7) Uani 1 1 d .
O21 O 0.86594(10) 0.79585(12) 0.12128(9) 0.0401(7) Uani 1 1 d .
O22 O 0.78716(10) 0.81307(15) 0.13300(10) 0.0530(9) Uani 1 1 d .
O23 O 0.85484(9) 0.89455(12) 0.18234(9) 0.0359(7) Uani 1 1 d .
O24 O 0.84096(10) 0.99265(14) 0.24439(11) 0.0518(9) Uani 1 1 d .
O25 O 0.77868(11) 0.93041(16) 0.24753(10) 0.0571(9) Uani 1 1 d .
N1 N 0.77178(15) 0.7977(2) 0.23825(14) 0.0573(11) Uani 1 1 d .
N2 N 0.70395(13) 0.86339(19) 0.20100(14) 0.0508(11) Uani 1 1 d .
N3 N 0.74491(12) 0.94250(18) 0.14839(13) 0.0491(10) Uani 1 1 d .
C1 C 1.11640(15) 0.8555(2) 0.13930(14) 0.0371(10) Uani 1 1 d .
C2 C 1.15887(18) 0.8257(2) 0.11802(19) 0.0631(16) Uani 1 1 d .
C3 C 1.20480(19) 0.8456(3) 0.1260(3) 0.095(2) Uani 1 1 d .
H3A H 1.2104 0.8776 0.1459 0.115 Uiso 1 1 calc R
C4 C 1.2435(3) 0.8179(5) 0.1043(4) 0.174(6) Uani 1 1 d .
H4A H 1.2758 0.8301 0.1096 0.208 Uiso 1 1 calc R
C5 C 1.2334(5) 0.7727(5) 0.0751(5) 0.187(8) Uani 1 1 d .
H5A H 1.2596 0.7540 0.0603 0.224 Uiso 1 1 calc R
C6 C 1.1866(4) 0.7527(4) 0.0661(3) 0.158(5) Uani 1 1 d .
H6A H 1.1809 0.7219 0.0453 0.190 Uiso 1 1 calc R
C7 C 1.1492(3) 0.7791(3) 0.0885(2) 0.105(3) Uani 1 1 d .
H7A H 1.1170 0.7660 0.0839 0.126 Uiso 1 1 calc R
C8 C 1.09173(16) 1.02196(19) 0.24888(16) 0.0412(11) Uani 1 1 d .
C9 C 1.12483(17) 1.0593(2) 0.27609(15) 0.0451(11) Uani 1 1 d .
C10 C 1.10607(19) 1.0923(2) 0.31066(17) 0.0586(14) Uani 1 1 d .
H10A H 1.0728 1.0894 0.3179 0.070 Uiso 1 1 calc R
C11 C 1.1359(2) 1.1294(3) 0.33466(19) 0.0750(17) Uani 1 1 d .
H11A H 1.1231 1.1524 0.3582 0.090 Uiso 1 1 calc R
C12 C 1.1847(3) 1.1333(3) 0.3246(2) 0.082(2) Uani 1 1 d .
H12A H 1.2051 1.1590 0.3410 0.098 Uiso 1 1 calc R
C13 C 1.2029(2) 1.1002(3) 0.2911(2) 0.084(2) Uani 1 1 d .
H13A H 1.2365 1.1019 0.2849 0.101 Uiso 1 1 calc R
C14 C 1.17317(18) 1.0635(3) 0.26559(17) 0.0623(15) Uani 1 1 d .
H14A H 1.1860 1.0418 0.2414 0.075 Uiso 1 1 calc R
C15 C 1.07190(14) 1.05218(17) 0.09603(13) 0.0296(9) Uani 1 1 d .
C16 C 1.10007(13) 1.10023(18) 0.07313(14) 0.0325(9) Uani 1 1 d .
C17 C 1.14375(16) 1.1187(2) 0.08949(17) 0.0512(13) Uani 1 1 d .
H17A H 1.1565 1.1009 0.1155 0.061 Uiso 1 1 calc R
C18 C 1.16942(18) 1.1633(2) 0.06801(18) 0.0629(15) Uani 1 1 d .
H18A H 1.1991 1.1770 0.0800 0.076 Uiso 1 1 calc R
C19 C 1.15202(18) 1.1875(2) 0.02955(17) 0.0572(14) Uani 1 1 d .
H19A H 1.1707 1.2161 0.0139 0.069 Uiso 1 1 calc R
C20 C 1.10757(17) 1.1706(2) 0.01352(17) 0.0507(12) Uani 1 1 d .
H20A H 1.0949 1.1887 -0.0124 0.061 Uiso 1 1 calc R
C21 C 1.08146(16) 1.12695(19) 0.03559(15) 0.0418(11) Uani 1 1 d .
H21A H 1.0506 1.1153 0.0249 0.050 Uiso 1 1 calc R
C22 C 0.94254(18) 0.8931(2) 0.28917(15) 0.0437(11) Uani 1 1 d .
C23 C 0.94242(18) 0.8601(2) 0.33253(16) 0.0494(12) Uani 1 1 d .
C24 C 0.9030(2) 0.8257(2) 0.34448(18) 0.0676(16) Uani 1 1 d .
H24A H 0.8756 0.8240 0.3256 0.081 Uiso 1 1 calc R
C25 C 0.9029(3) 0.7939(3) 0.3832(2) 0.089(2) Uani 1 1 d .
H25A H 0.8759 0.7699 0.3909 0.106 Uiso 1 1 calc R
C26 C 0.9417(3) 0.7971(3) 0.4105(2) 0.097(2) Uani 1 1 d .
H26A H 0.9414 0.7753 0.4373 0.116 Uiso 1 1 calc R
C27 C 0.9821(3) 0.8316(3) 0.4000(2) 0.096(2) Uani 1 1 d .
H27A H 1.0090 0.8337 0.4194 0.115 Uiso 1 1 calc R
C28 C 0.9815(2) 0.8627(3) 0.36052(19) 0.0741(17) Uani 1 1 d .
H28A H 1.0087 0.8862 0.3526 0.089 Uiso 1 1 calc R
C29 C 0.93675(17) 1.07241(19) 0.24087(15) 0.0473(12) Uani 1 1 d .
H29A H 0.9076 1.0873 0.2255 0.057 Uiso 1 1 calc R
H29B H 0.9653 1.0901 0.2261 0.057 Uiso 1 1 calc R
C30 C 0.93551(15) 1.0932(2) 0.28793(18) 0.0491(12) Uani 1 1 d .
C31 C 0.9460(2) 1.0568(3) 0.32316(18) 0.0729(17) Uani 1 1 d .
H31A H 0.9561 1.0169 0.3184 0.087 Uiso 1 1 calc R
C32 C 0.9415(3) 1.0791(4) 0.3663(2) 0.102(2) Uani 1 1 d .
H32A H 0.9477 1.0541 0.3910 0.122 Uiso 1 1 calc R
C33 C 0.9279(2) 1.1385(4) 0.3726(3) 0.100(3) Uani 1 1 d .
H33A H 0.9254 1.1540 0.4017 0.120 Uiso 1 1 calc R
C34 C 0.9181(2) 1.1744(3) 0.3374(3) 0.091(2) Uani 1 1 d .
H34A H 0.9083 1.2146 0.3419 0.109 Uiso 1 1 calc R
C35 C 0.9225(2) 1.1522(3) 0.2951(2) 0.0728(17) Uani 1 1 d .
H35A H 0.9166 1.1775 0.2706 0.087 Uiso 1 1 calc R
C36 C 0.90439(14) 0.94802(19) 0.06734(14) 0.0351(10) Uani 1 1 d .
C37 C 0.88037(15) 0.98143(19) 0.03085(14) 0.0366(10) Uani 1 1 d .
C38 C 0.90544(18) 1.0244(2) 0.00715(16) 0.0528(13) Uani 1 1 d .
H38A H 0.9383 1.0324 0.0138 0.063 Uiso 1 1 calc R
C39 C 0.8822(2) 1.0555(2) -0.02630(18) 0.0695(16) Uani 1 1 d .
H39A H 0.8996 1.0841 -0.0431 0.083 Uiso 1 1 calc R
C40 C 0.8348(2) 1.0454(3) -0.0351(2) 0.0741(17) Uani 1 1 d .
H40A H 0.8191 1.0677 -0.0576 0.089 Uiso 1 1 calc R
C41 C 0.80941(19) 1.0032(3) -0.01191(18) 0.0644(15) Uani 1 1 d .
H41A H 0.7763 0.9961 -0.0184 0.077 Uiso 1 1 calc R
C42 C 0.83257(16) 0.9707(2) 0.02122(15) 0.0495(12) Uani 1 1 d .
H42A H 0.8153 0.9412 0.0372 0.059 Uiso 1 1 calc R
C43 C 0.89600(13) 1.06250(19) 0.14193(14) 0.0341(10) Uani 1 1 d .
C44 C 0.87338(14) 1.12227(19) 0.13822(15) 0.0384(11) Uani 1 1 d .
C45 C 0.89307(16) 1.1661(2) 0.11271(18) 0.0531(13) Uani 1 1 d .
H45A H 0.9202 1.1578 0.0946 0.064 Uiso 1 1 calc R
C46 C 0.8732(2) 1.2234(2) 0.1134(2) 0.0696(16) Uani 1 1 d .
H46A H 0.8863 1.2541 0.0954 0.083 Uiso 1 1 calc R
C47 C 0.8346(2) 1.2346(3) 0.1401(2) 0.0679(17) Uani 1 1 d .
H47A H 0.8218 1.2739 0.1412 0.082 Uiso 1 1 calc R
C48 C 0.8140(2) 1.1914(3) 0.1652(2) 0.0696(16) Uani 1 1 d .
H48A H 0.7867 1.1999 0.1831 0.084 Uiso 1 1 calc R
C49 C 0.83337(16) 1.1354(2) 0.16420(17) 0.0546(13) Uani 1 1 d .
H49A H 0.8192 1.1048 0.1816 0.066 Uiso 1 1 calc R
C50 C 0.95950(16) 0.77940(18) 0.21864(15) 0.0395(11) Uani 1 1 d .
C51 C 0.96426(16) 0.73799(19) 0.25682(15) 0.0417(11) Uani 1 1 d .
C52 C 1.00390(18) 0.7411(2) 0.28464(18) 0.0572(14) Uani 1 1 d .
H52A H 1.0290 0.7689 0.2786 0.069 Uiso 1 1 calc R
C53 C 1.0074(2) 0.7044(3) 0.32106(18) 0.0695(16) Uani 1 1 d .
H53A H 1.0343 0.7075 0.3403 0.083 Uiso 1 1 calc R
C54 C 0.97179(19) 0.6636(2) 0.32933(18) 0.0586(14) Uani 1 1 d .
H54A H 0.9744 0.6380 0.3542 0.070 Uiso 1 1 calc R
C55 C 0.9326(2) 0.6593(2) 0.30214(18) 0.0585(14) Uani 1 1 d .
H55A H 0.9082 0.6306 0.3080 0.070 Uiso 1 1 calc R
C56 C 0.92845(17) 0.69680(19) 0.26585(16) 0.0467(12) Uani 1 1 d .
H56A H 0.9009 0.6942 0.2472 0.056 Uiso 1 1 calc R
C57 C 0.97200(18) 0.7701(2) 0.10867(18) 0.0605(15) Uani 1 1 d .
H57A H 0.9405 0.7494 0.1070 0.073 Uiso 1 1 calc R
H57B H 0.9921 0.7492 0.1308 0.073 Uiso 1 1 calc R
C58 C 0.99641(16) 0.7674(2) 0.06427(16) 0.0483(12) Uani 1 1 d .
C59 C 1.01359(19) 0.8181(3) 0.04306(17) 0.0646(15) Uani 1 1 d .
H59A H 1.0084 0.8567 0.0552 0.077 Uiso 1 1 calc R
C60 C 1.0384(2) 0.8109(3) 0.0039(2) 0.090(2) Uani 1 1 d .
H60A H 1.0498 0.8452 -0.0112 0.108 Uiso 1 1 calc R
C61 C 1.0468(4) 0.7568(4) -0.0133(3) 0.139(4) Uani 1 1 d .
H61A H 1.0644 0.7532 -0.0401 0.166 Uiso 1 1 calc R
C62 C 1.0297(4) 0.7061(4) 0.0080(2) 0.134(4) Uani 1 1 d .
H62A H 1.0359 0.6676 -0.0038 0.160 Uiso 1 1 calc R
C63 C 1.0036(3) 0.7123(3) 0.0465(2) 0.088(2) Uani 1 1 d .
H63A H 0.9906 0.6781 0.0607 0.106 Uiso 1 1 calc R
C64 C 0.82121(15) 0.7872(2) 0.11421(14) 0.0387(10) Uani 1 1 d .
C65 C 0.81007(15) 0.74009(19) 0.08020(14) 0.0389(10) Uani 1 1 d .
C66 C 0.84565(18) 0.7078(2) 0.05935(15) 0.0502(12) Uani 1 1 d .
H66A H 0.8785 0.7161 0.0659 0.060 Uiso 1 1 calc R
C67 C 0.8348(2) 0.6633(2) 0.02879(18) 0.0673(16) Uani 1 1 d .
H67A H 0.8597 0.6413 0.0148 0.081 Uiso 1 1 calc R
C68 C 0.7869(2) 0.6519(3) 0.0193(2) 0.0734(17) Uani 1 1 d .
H68A H 0.7787 0.6221 -0.0016 0.088 Uiso 1 1 calc R
C69 C 0.7516(2) 0.6834(3) 0.03980(19) 0.0738(17) Uani 1 1 d .
H69A H 0.7188 0.6749 0.0333 0.089 Uiso 1 1 calc R
C70 C 0.76263(18) 0.7275(2) 0.07014(16) 0.0538(13) Uani 1 1 d .
H70A H 0.7374 0.7492 0.0841 0.065 Uiso 1 1 calc R
C71 C 0.80250(15) 0.9733(2) 0.26179(15) 0.0411(11) Uani 1 1 d .
C72 C 0.78513(15) 1.0050(2) 0.30250(14) 0.0395(11) Uani 1 1 d .
C73 C 0.81296(16) 1.0482(2) 0.32200(17) 0.0524(13) Uani 1 1 d .
H73A H 0.8424 1.0601 0.3085 0.063 Uiso 1 1 calc R
C74 C 0.79841(18) 1.0747(2) 0.36140(18) 0.0632(15) Uani 1 1 d .
H74A H 0.8177 1.1044 0.3752 0.076 Uiso 1 1 calc R
C75 C 0.75519(19) 1.0569(3) 0.37988(18) 0.0680(16) Uani 1 1 d .
H75A H 0.7451 1.0739 0.4071 0.082 Uiso 1 1 calc R
C76 C 0.72672(18) 1.0154(3) 0.35985(17) 0.0659(16) Uani 1 1 d .
H76A H 0.6965 1.0049 0.3725 0.079 Uiso 1 1 calc R
C77 C 0.74166(16) 0.9887(2) 0.32107(15) 0.0539(13) Uani 1 1 d .
H77A H 0.7221 0.9592 0.3073 0.065 Uiso 1 1 calc R
C78 C 0.8076(2) 0.7668(3) 0.25593(19) 0.0690(16) Uani 1 1 d .
H78A H 0.8395 0.7752 0.2462 0.083 Uiso 1 1 calc R
C79 C 0.8015(2) 0.7230(3) 0.2878(2) 0.086(2) Uani 1 1 d .
H79A H 0.8281 0.7019 0.3000 0.103 Uiso 1 1 calc R
C80 C 0.7540(3) 0.7116(3) 0.3008(2) 0.093(2) Uani 1 1 d .
H80A H 0.7473 0.6815 0.3219 0.111 Uiso 1 1 calc R
C81 C 0.7168(2) 0.7445(3) 0.2825(2) 0.0805(19) Uani 1 1 d .
H81A H 0.6845 0.7375 0.2916 0.097 Uiso 1 1 calc R
C82 C 0.72630(19) 0.7866(2) 0.25180(17) 0.0574(14) Uani 1 1 d .
C83 C 0.68850(17) 0.8251(2) 0.23195(18) 0.0578(15) Uani 1 1 d .
C84 C 0.6391(2) 0.8233(3) 0.24287(19) 0.0678(17) Uani 1 1 d .
H84A H 0.6276 0.7967 0.2649 0.081 Uiso 1 1 calc R
C85 C 0.60787(19) 0.8605(3) 0.2211(2) 0.076(2) Uani 1 1 d .
H85A H 0.5743 0.8583 0.2274 0.091 Uiso 1 1 calc R
C86 C 0.62409(17) 0.9007(3) 0.1905(2) 0.0691(17) Uani 1 1 d .
H86A H 0.6024 0.9274 0.1763 0.083 Uiso 1 1 calc R
C87 C 0.67354(16) 0.9014(2) 0.18080(18) 0.0552(14) Uani 1 1 d .
C88 C 0.69563(16) 0.9439(2) 0.15002(18) 0.0542(14) Uani 1 1 d .
C89 C 0.66978(18) 0.9844(3) 0.1239(2) 0.0725(18) Uani 1 1 d .
H89A H 0.6355 0.9846 0.1246 0.087 Uiso 1 1 calc R
C90 C 0.6941(2) 1.0234(3) 0.0973(2) 0.0747(17) Uani 1 1 d .
H90A H 0.6766 1.0509 0.0796 0.090 Uiso 1 1 calc R
C91 C 0.74362(19) 1.0231(3) 0.09610(19) 0.0647(15) Uani 1 1 d .
H91A H 0.7609 1.0505 0.0782 0.078 Uiso 1 1 calc R
C92 C 0.76763(17) 0.9813(2) 0.12197(17) 0.0546(13) Uani 1 1 d .
H92A H 0.8019 0.9802 0.1208 0.066 Uiso 1 1 calc R

loop_
_atom_site_aniso_label
_atom_site_aniso_U_11
_atom_site_aniso_U_22
_atom_site_aniso_U_33
_atom_site_aniso_U_23
_atom_site_aniso_U_13
_atom_site_aniso_U_12
Mn1 0.0278(3) 0.0336(3) 0.0295(4) 0.0024(3) 0.0020(3) -0.0013(3)
Mn2 0.0333(3) 0.0318(4) 0.0389(4) 0.0049(3) 0.0014(3) -0.0014(3)
Mn3 0.0349(3) 0.0418(4) 0.0290(4) 0.0036(3) 0.0059(3) 0.0004(3)
Mn4 0.0275(3) 0.0329(3) 0.0288(3) -0.0002(3) 0.0014(3) 0.0014(3)
Mn5 0.0292(3) 0.0341(4) 0.0327(4) -0.0013(3) 0.0037(3) -0.0024(3)
Mn6 0.0304(3) 0.0394(4) 0.0332(4) -0.0038(3) 0.0091(3) -0.0035(3)
Mn7 0.0317(3) 0.0601(5) 0.0402(4) -0.0101(4) 0.0085(3) -0.0102(3)
O1 0.0287(14) 0.0408(18) 0.0433(18) 0.0040(15) 0.0047(13) 0.0040(13)
O2 0.0410(16) 0.0331(17) 0.048(2) -0.0014(15) 0.0020(14) 0.0056(14)
O3 0.0293(13) 0.0324(15) 0.0250(15) 0.0000(13) 0.0041(11) -0.0013(11)
O4 0.0312(13) 0.0346(16) 0.0308(16) 0.0046(13) 0.0052(12) -0.0014(12)
O5 0.0365(15) 0.0445(18) 0.0298(17) 0.0001(15) -0.0007(13) -0.0055(13)
O6 0.0463(17) 0.0489(19) 0.0335(18) -0.0042(15) 0.0014(14) -0.0013(15)
O7 0.0301(13) 0.0330(15) 0.0270(15) -0.0013(12) 0.0019(12) -0.0007(12)
O8 0.0319(14) 0.0408(17) 0.0308(17) 0.0064(14) 0.0058(13) -0.0010(12)
O9 0.0322(14) 0.0400(17) 0.0345(17) 0.0037(14) 0.0027(12) 0.0001(13)
O10 0.0460(17) 0.059(2) 0.0376(19) 0.0155(16) 0.0137(15) 0.0037(15)
O11 0.058(2) 0.052(2) 0.0365(19) 0.0052(16) 0.0029(16) -0.0118(16)
O12 0.0292(13) 0.0325(16) 0.0310(16) -0.0016(13) 0.0030(11) 0.0007(11)
O13 0.0372(15) 0.0391(17) 0.0341(17) -0.0079(14) 0.0069(13) -0.0039(13)
O14 0.0349(15) 0.0488(18) 0.0266(16) -0.0047(14) -0.0002(12) -0.0007(13)
O15 0.0362(15) 0.0480(19) 0.0313(17) 0.0061(15) 0.0003(13) -0.0037(14)
O16 0.0336(14) 0.0344(16) 0.0440(19) -0.0003(14) 0.0032(13) 0.0047(12)
O17 0.0339(15) 0.0434(19) 0.058(2) 0.0032(16) 0.0021(15) 0.0016(14)
O18 0.0432(16) 0.0396(18) 0.054(2) 0.0165(16) -0.0004(15) -0.0038(14)
O19 0.0399(16) 0.0394(17) 0.0403(19) 0.0062(14) -0.0012(14) -0.0036(13)
O20 0.0344(14) 0.0255(15) 0.0457(18) -0.0062(14) 0.0060(13) 0.0001(12)
O21 0.0390(16) 0.0391(17) 0.0422(18) -0.0085(15) 0.0005(14) -0.0039(13)
O22 0.0394(17) 0.070(2) 0.049(2) -0.0220(18) 0.0024(15) -0.0086(16)
O23 0.0293(13) 0.0411(17) 0.0372(17) -0.0052(14) 0.0065(12) -0.0038(12)
O24 0.0484(18) 0.049(2) 0.058(2) -0.0115(17) 0.0243(16) -0.0074(15)
O25 0.0495(18) 0.078(3) 0.044(2) -0.0241(19) 0.0195(16) -0.0234(18)
N1 0.052(2) 0.071(3) 0.049(3) -0.011(2) 0.013(2) -0.018(2)
N2 0.040(2) 0.063(3) 0.049(3) -0.027(2) 0.0112(19) -0.015(2)
N3 0.039(2) 0.059(3) 0.049(3) -0.016(2) 0.0037(19) 0.0010(19)
C1 0.045(2) 0.035(3) 0.032(3) 0.012(2) 0.0038(19) 0.010(2)
C2 0.060(3) 0.053(3) 0.076(4) 0.033(3) 0.033(3) 0.026(3)
C3 0.052(3) 0.077(4) 0.158(7) 0.058(4) 0.040(4) 0.031(3)
C4 0.097(6) 0.129(8) 0.295(16) 0.117(10) 0.113(8) 0.071(6)
C5 0.184(11) 0.125(9) 0.251(15) 0.106(10) 0.163(11) 0.119(9)
C6 0.222(11) 0.102(7) 0.151(9) 0.007(6) 0.120(9) 0.056(8)
C7 0.152(7) 0.059(4) 0.102(5) 0.001(4) 0.075(5) 0.026(4)
C8 0.048(3) 0.039(3) 0.037(3) 0.007(2) -0.007(2) -0.001(2)
C9 0.054(3) 0.043(3) 0.038(3) 0.003(2) -0.010(2) -0.006(2)
C10 0.070(3) 0.059(3) 0.047(3) -0.006(3) -0.020(3) 0.000(3)
C11 0.105(5) 0.067(4) 0.053(4) -0.022(3) -0.021(4) 0.003(4)
C12 0.103(5) 0.082(5) 0.060(4) -0.013(4) -0.027(4) -0.031(4)
C13 0.076(4) 0.107(5) 0.068(4) -0.008(4) -0.013(3) -0.041(4)
C14 0.055(3) 0.083(4) 0.049(3) -0.006(3) -0.006(3) -0.022(3)
C15 0.034(2) 0.029(2) 0.026(2) -0.0028(18) 0.0082(18) 0.0016(17)
C16 0.034(2) 0.032(2) 0.032(2) 0.0007(19) 0.0032(18) 0.0014(17)
C17 0.046(3) 0.054(3) 0.054(3) 0.019(3) -0.002(2) -0.009(2)
C18 0.058(3) 0.067(4) 0.064(4) 0.023(3) -0.003(3) -0.023(3)
C19 0.062(3) 0.054(3) 0.055(3) 0.022(3) 0.005(3) -0.017(3)
C20 0.059(3) 0.046(3) 0.048(3) 0.010(2) 0.000(2) -0.002(2)
C21 0.048(2) 0.038(3) 0.039(3) 0.005(2) -0.003(2) -0.003(2)
C22 0.063(3) 0.036(3) 0.033(3) 0.000(2) 0.017(2) -0.001(2)
C23 0.068(3) 0.047(3) 0.032(3) -0.001(2) 0.011(2) -0.001(2)
C24 0.096(4) 0.060(4) 0.047(3) 0.001(3) 0.020(3) -0.023(3)
C25 0.120(6) 0.080(5) 0.065(5) 0.013(4) 0.025(4) -0.037(4)
C26 0.154(7) 0.077(5) 0.059(5) 0.026(4) 0.016(5) -0.012(5)
C27 0.120(6) 0.110(6) 0.058(4) 0.038(4) -0.005(4) -0.017(5)
C28 0.079(4) 0.087(5) 0.056(4) 0.026(3) 0.009(3) -0.013(3)
C29 0.059(3) 0.036(3) 0.048(3) -0.009(2) 0.005(2) 0.001(2)
C30 0.042(2) 0.050(3) 0.055(3) -0.020(3) 0.007(2) -0.006(2)
C31 0.086(4) 0.084(4) 0.048(4) -0.024(3) -0.005(3) 0.014(3)
C32 0.128(6) 0.118(6) 0.059(4) -0.033(4) -0.019(4) 0.033(5)
C33 0.096(5) 0.131(7) 0.073(5) -0.066(5) -0.002(4) -0.001(5)
C34 0.102(5) 0.078(5) 0.092(6) -0.043(5) 0.016(5) -0.008(4)
C35 0.094(4) 0.055(4) 0.070(4) -0.021(3) 0.021(3) -0.003(3)
C36 0.040(2) 0.036(2) 0.028(2) -0.010(2) 0.0023(19) 0.0043(19)
C37 0.046(2) 0.035(3) 0.028(2) -0.005(2) -0.0017(19) 0.003(2)
C38 0.066(3) 0.051(3) 0.042(3) 0.003(3) -0.009(2) -0.004(2)
C39 0.094(4) 0.059(4) 0.056(4) 0.021(3) -0.013(3) -0.011(3)
C40 0.093(4) 0.067(4) 0.061(4) 0.019(3) -0.021(3) 0.012(4)
C41 0.055(3) 0.082(4) 0.057(4) 0.000(3) -0.014(3) 0.014(3)
C42 0.043(2) 0.064(3) 0.042(3) -0.003(3) 0.003(2) 0.005(2)
C43 0.029(2) 0.040(3) 0.033(3) -0.005(2) -0.0039(18) 0.0041(19)
C44 0.030(2) 0.040(3) 0.045(3) -0.010(2) -0.0034(19) 0.0022(19)
C45 0.047(3) 0.043(3) 0.069(4) 0.002(3) -0.002(2) 0.007(2)
C46 0.076(4) 0.042(3) 0.090(5) 0.005(3) -0.001(3) 0.007(3)
C47 0.064(3) 0.057(4) 0.083(5) -0.031(3) -0.023(3) 0.024(3)
C48 0.060(3) 0.066(4) 0.083(5) -0.027(4) 0.003(3) 0.014(3)
C49 0.049(3) 0.052(3) 0.063(4) -0.012(3) 0.010(2) 0.010(2)
C50 0.051(3) 0.027(2) 0.041(3) 0.002(2) 0.006(2) -0.004(2)
C51 0.052(3) 0.033(3) 0.040(3) 0.003(2) 0.003(2) -0.004(2)
C52 0.060(3) 0.047(3) 0.064(4) 0.012(3) -0.003(3) -0.003(2)
C53 0.073(4) 0.075(4) 0.061(4) 0.021(3) -0.016(3) -0.002(3)
C54 0.073(3) 0.050(3) 0.053(3) 0.019(3) 0.006(3) 0.007(3)
C55 0.074(4) 0.044(3) 0.057(4) 0.007(3) 0.017(3) -0.010(3)
C56 0.061(3) 0.035(3) 0.044(3) 0.005(2) 0.001(2) -0.005(2)
C57 0.056(3) 0.049(3) 0.076(4) -0.015(3) 0.013(3) -0.002(2)
C58 0.050(3) 0.048(3) 0.047(3) -0.007(3) -0.014(2) 0.009(2)
C59 0.080(4) 0.065(4) 0.049(3) -0.004(3) 0.006(3) 0.004(3)
C60 0.139(6) 0.078(5) 0.053(4) -0.012(4) 0.030(4) 0.007(4)
C61 0.262(11) 0.089(6) 0.065(5) -0.009(5) 0.062(6) 0.024(7)
C62 0.260(11) 0.084(6) 0.056(5) -0.018(4) 0.029(6) 0.049(6)
C63 0.141(6) 0.063(4) 0.061(4) -0.026(3) -0.003(4) 0.017(4)
C64 0.045(2) 0.042(3) 0.029(3) 0.006(2) -0.001(2) -0.005(2)
C65 0.049(3) 0.039(3) 0.028(3) 0.006(2) -0.003(2) -0.007(2)
C66 0.065(3) 0.048(3) 0.037(3) -0.001(2) -0.009(2) 0.001(2)
C67 0.102(5) 0.045(3) 0.054(4) -0.016(3) -0.009(3) 0.012(3)
C68 0.105(5) 0.057(4) 0.059(4) -0.014(3) -0.015(4) -0.014(3)
C69 0.073(4) 0.078(4) 0.070(4) -0.015(4) -0.013(3) -0.020(3)
C70 0.058(3) 0.057(3) 0.047(3) -0.009(3) 0.000(2) -0.015(2)
C71 0.041(2) 0.046(3) 0.036(3) 0.001(2) 0.009(2) 0.001(2)
C72 0.037(2) 0.048(3) 0.034(3) -0.004(2) 0.0040(19) -0.001(2)
C73 0.044(3) 0.053(3) 0.060(3) -0.014(3) 0.013(2) -0.004(2)
C74 0.055(3) 0.071(4) 0.063(4) -0.022(3) 0.009(3) -0.002(3)
C75 0.068(3) 0.085(4) 0.051(3) -0.026(3) 0.014(3) 0.000(3)
C76 0.055(3) 0.093(4) 0.050(3) -0.018(3) 0.020(3) -0.019(3)
C77 0.045(3) 0.077(4) 0.040(3) -0.011(3) 0.012(2) -0.013(2)
C78 0.068(4) 0.073(4) 0.066(4) 0.003(3) 0.018(3) -0.019(3)
C79 0.092(5) 0.098(5) 0.066(4) 0.026(4) 0.014(4) -0.017(4)
C80 0.113(6) 0.090(5) 0.074(5) 0.020(4) 0.020(4) -0.032(4)
C81 0.077(4) 0.098(5) 0.067(4) -0.009(4) 0.020(4) -0.031(4)
C82 0.063(3) 0.065(4) 0.043(3) -0.013(3) 0.016(3) -0.027(3)
C83 0.052(3) 0.069(4) 0.052(3) -0.032(3) 0.017(3) -0.027(3)
C84 0.062(3) 0.079(4) 0.062(4) -0.035(3) 0.028(3) -0.029(3)
C85 0.043(3) 0.079(4) 0.105(5) -0.051(4) 0.028(3) -0.017(3)
C86 0.043(3) 0.067(4) 0.098(5) -0.041(4) 0.016(3) -0.007(3)
C87 0.037(2) 0.063(4) 0.065(4) -0.033(3) 0.011(2) -0.012(2)
C88 0.038(2) 0.060(3) 0.065(4) -0.031(3) 0.009(2) -0.004(2)
C89 0.035(3) 0.082(4) 0.100(5) -0.022(4) -0.006(3) 0.014(3)
C90 0.064(4) 0.075(4) 0.086(5) 0.001(4) 0.000(3) 0.010(3)
C91 0.056(3) 0.070(4) 0.068(4) -0.005(3) 0.002(3) 0.003(3)
C92 0.043(3) 0.067(4) 0.053(3) -0.009(3) 0.006(2) -0.001(3)

loop_
_atom_type_symbol
_atom_type_description
_atom_type_scat_dispersion_real
_atom_type_scat_dispersion_imag
_atom_type_scat_source
C C 0.0033 0.0016 'International Tables Vol C Tables 4.2.6.8 and 6.1.1.4'
H H 0.0000 0.0000 'International Tables Vol C Tables 4.2.6.8 and 6.1.1.4'
N N 0.0061 0.0033 'International Tables Vol C Tables 4.2.6.8 and 6.1.1.4'
O O 0.0106 0.0060 'International Tables Vol C Tables 4.2.6.8 and 6.1.1.4'
Mn Mn 0.3368 0.7283 'International Tables Vol C Tables 4.2.6.8 and 6.1.1.4'

loop_
_geom_angle_atom_site_label_1
_geom_angle_atom_site_label_2
_geom_angle_atom_site_label_3
_geom_angle
O4 Mn1 O7 85.51(11)
O4 Mn1 O3 85.47(11)
O7 Mn1 O3 83.49(11)
O4 Mn1 O8 177.96(12)
O7 Mn1 O8 92.89(11)
O3 Mn1 O8 95.61(11)
O4 Mn1 O1 92.26(11)
O7 Mn1 O1 174.53(12)
O3 Mn1 O1 91.36(11)
O8 Mn1 O1 89.45(11)
O4 Mn1 O5 91.77(12)
O7 Mn1 O5 92.91(11)
O3 Mn1 O5 175.62(11)
O8 Mn1 O5 87.05(12)
O1 Mn1 O5 92.16(12)
O4 Mn1 Mn3 43.26(8)
O7 Mn1 Mn3 43.71(8)
O3 Mn1 Mn3 91.30(8)
O8 Mn1 Mn3 134.89(8)
O1 Mn1 Mn3 134.99(8)
O5 Mn1 Mn3 84.36(8)
O4 Mn1 Mn2 42.78(8)
O7 Mn1 Mn2 89.51(8)
O3 Mn1 Mn2 43.61(8)
O8 Mn1 Mn2 138.58(9)
O1 Mn1 Mn2 85.47(8)
O5 Mn1 Mn2 134.15(9)
Mn3 Mn1 Mn2 66.55(2)
O4 Mn1 Mn4 93.81(8)
O7 Mn1 Mn4 42.94(8)
O3 Mn1 Mn4 42.43(8)
O8 Mn1 Mn4 85.85(8)
O1 Mn1 Mn4 132.46(9)
O5 Mn1 Mn4 134.63(9)
Mn3 Mn1 Mn4 69.95(2)
Mn2 Mn1 Mn4 68.36(2)
O18 Mn2 O4 89.80(12)
O18 Mn2 O20 94.02(12)
O4 Mn2 O20 164.48(11)
O18 Mn2 O3 171.35(12)
O4 Mn2 O3 81.90(11)
O20 Mn2 O3 94.63(11)
O18 Mn2 O2 93.32(12)
O4 Mn2 O2 89.50(11)
O20 Mn2 O2 105.27(11)
O3 Mn2 O2 84.21(11)
O18 Mn2 O12 99.20(11)
O4 Mn2 O12 87.63(10)
O20 Mn2 O12 76.92(10)
O3 Mn2 O12 82.98(10)
O2 Mn2 O12 167.14(10)
O18 Mn2 Mn1 129.82(9)
O4 Mn2 Mn1 41.18(8)
O20 Mn2 Mn1 135.98(9)
O3 Mn2 Mn1 41.58(8)
O2 Mn2 Mn1 79.30(8)
O12 Mn2 Mn1 90.35(7)
O18 Mn2 Mn5 85.47(9)
O4 Mn2 Mn5 125.02(8)
O20 Mn2 Mn5 40.65(8)
O3 Mn2 Mn5 101.28(7)
O2 Mn2 Mn5 145.42(8)
O12 Mn2 Mn5 39.91(6)
Mn1 Mn2 Mn5 126.85(3)
O18 Mn2 Mn3 93.07(10)
O4 Mn2 Mn3 36.80(8)
O20 Mn2 Mn3 127.83(8)
O3 Mn2 Mn3 81.77(8)
O2 Mn2 Mn3 125.80(8)
O12 Mn2 Mn3 50.93(7)
Mn1 Mn2 Mn3 56.35(2)
Mn5 Mn2 Mn3 88.75(2)
O18 Mn2 Mn4 146.72(9)
O4 Mn2 Mn4 82.49(8)
O20 Mn2 Mn4 86.11(8)
O3 Mn2 Mn4 34.60(7)
O2 Mn2 Mn4 118.80(8)
O12 Mn2 Mn4 48.38(7)
Mn1 Mn2 Mn4 55.91(2)
Mn5 Mn2 Mn4 73.08(2)
Mn3 Mn2 Mn4 62.02(2)
O13 Mn3 O4 162.10(12)
O13 Mn3 O10 92.94(12)
O4 Mn3 O10 91.60(12)
O13 Mn3 O7 93.54(12)
O4 Mn3 O7 82.19(11)
O10 Mn3 O7 173.51(12)
O13 Mn3 O6 105.96(12)
O4 Mn3 O6 91.26(11)
O10 Mn3 O6 91.03(13)
O7 Mn3 O6 87.25(11)
O13 Mn3 O12 77.31(10)
O4 Mn3 O12 84.84(10)
O10 Mn3 O12 100.41(12)
O7 Mn3 O12 80.99(10)
O6 Mn3 O12 168.00(11)
O13 Mn3 Mn1 135.20(9)
O4 Mn3 Mn1 41.70(8)
O10 Mn3 Mn1 131.67(9)
O7 Mn3 Mn1 41.86(7)
O6 Mn3 Mn1 80.71(8)
O12 Mn3 Mn1 88.89(6)
O13 Mn3 Mn6 40.65(8)
O4 Mn3 Mn6 122.64(8)
O10 Mn3 Mn6 85.89(9)
O7 Mn3 Mn6 99.02(8)
O6 Mn3 Mn6 146.00(8)
O12 Mn3 Mn6 40.13(6)
Mn1 Mn3 Mn6 125.36(3)
O13 Mn3 Mn2 125.37(9)
O4 Mn3 Mn2 36.85(8)
O10 Mn3 Mn2 95.25(10)
O7 Mn3 Mn2 80.92(8)
O6 Mn3 Mn2 127.72(8)
O12 Mn3 Mn2 48.08(6)
Mn1 Mn3 Mn2 57.10(2)
Mn6 Mn3 Mn2 86.27(2)
O13 Mn3 Mn4 85.71(9)
O4 Mn3 Mn4 81.14(8)
O10 Mn3 Mn4 147.21(10)
O7 Mn3 Mn4 33.67(7)
O6 Mn3 Mn4 120.88(9)
O12 Mn3 Mn4 47.32(6)
Mn1 Mn3 Mn4 55.47(2)
Mn6 Mn3 Mn4 71.88(2)
Mn2 Mn3 Mn4 60.37(2)
O14 Mn4 O3 93.92(11)
O14 Mn4 O7 174.62(12)
O3 Mn4 O7 80.75(11)
O14 Mn4 O16 92.29(12)
O3 Mn4 O16 171.33(11)
O7 Mn4 O16 93.09(12)
O14 Mn4 O9 92.05(11)
O3 Mn4 O9 87.87(10)
O7 Mn4 O9 88.52(10)
O16 Mn4 O9 85.87(11)
O14 Mn4 O12 96.48(11)
O3 Mn4 O12 82.09(10)
O7 Mn4 O12 82.11(10)
O16 Mn4 O12 103.22(10)
O9 Mn4 O12 167.22(10)
O14 Mn4 Mn1 133.79(9)
O3 Mn4 Mn1 41.35(8)
O7 Mn4 Mn1 41.20(8)
O16 Mn4 Mn1 131.04(9)
O9 Mn4 Mn1 78.24(7)
O12 Mn4 Mn1 88.99(6)
O14 Mn4 Mn2 96.71(9)
O3 Mn4 Mn2 35.30(7)
O7 Mn4 Mn2 78.51(8)
O16 Mn4 Mn2 149.40(9)
O9 Mn4 Mn2 122.78(7)
O12 Mn4 Mn2 46.79(6)
Mn1 Mn4 Mn2 55.725(19)
O14 Mn4 Mn3 144.55(9)
O3 Mn4 Mn3 78.41(8)
O7 Mn4 Mn3 33.71(8)
O16 Mn4 Mn3 99.86(9)
O9 Mn4 Mn3 121.77(8)
O12 Mn4 Mn3 48.40(6)
Mn1 Mn4 Mn3 54.582(19)
Mn2 Mn4 Mn3 57.60(2)
O23 Mn5 O12 84.43(11)
O23 Mn5 O21 99.15(12)
O12 Mn5 O21 176.42(11)
O23 Mn5 O20 168.20(12)
O12 Mn5 O20 84.67(11)
O21 Mn5 O20 91.77(11)
O23 Mn5 O15 91.46(11)
O12 Mn5 O15 96.30(11)
O21 Mn5 O15 83.54(11)
O20 Mn5 O15 94.21(11)
O23 Mn5 O19 93.66(11)
O12 Mn5 O19 95.74(11)
O21 Mn5 O19 84.19(11)
O20 Mn5 O19 82.96(11)
O15 Mn5 O19 167.31(11)
O23 Mn5 Mn6 40.73(8)
O12 Mn5 Mn6 43.71(7)
O21 Mn5 Mn6 139.87(8)
O20 Mn5 Mn6 128.16(8)
O15 Mn5 Mn6 95.74(8)
O19 Mn5 Mn6 95.71(8)
O23 Mn5 Mn2 129.49(9)
O12 Mn5 Mn2 50.07(7)
O21 Mn5 Mn2 126.69(8)
O20 Mn5 Mn2 38.71(8)
O15 Mn5 Mn2 111.56(7)
O19 Mn5 Mn2 73.66(7)
Mn6 Mn5 Mn2 91.00(2)
O23 Mn6 O12 84.14(11)
O23 Mn6 O24 100.46(12)
O12 Mn6 O24 175.22(12)
O23 Mn6 O13 170.29(12)
O12 Mn6 O13 87.24(11)
O24 Mn6 O13 88.27(12)
O23 Mn6 O17 94.26(12)
O12 Mn6 O17 93.42(11)
O24 Mn6 O17 85.01(13)
O13 Mn6 O17 90.70(11)
O23 Mn6 O11 92.03(12)
O12 Mn6 O11 94.80(11)
O24 Mn6 O11 86.36(13)
O13 Mn6 O11 84.24(12)
O17 Mn6 O11 170.12(12)
O23 Mn6 Mn5 40.65(8)
O12 Mn6 Mn5 43.50(8)
O24 Mn6 Mn5 141.11(9)
O13 Mn6 Mn5 130.51(8)
O17 Mn6 Mn5 95.78(8)
O11 Mn6 Mn5 93.95(9)
O23 Mn6 Mn3 132.24(8)
O12 Mn6 Mn3 53.18(8)
O24 Mn6 Mn3 123.02(10)
O13 Mn6 Mn3 38.06(8)
O17 Mn6 Mn3 107.20(8)
O11 Mn6 Mn3 73.72(8)
Mn5 Mn6 Mn3 93.98(2)
O23 Mn7 O25 90.92(11)
O23 Mn7 O22 90.90(11)
O25 Mn7 O22 177.29(13)
O23 Mn7 N2 172.24(13)
O25 Mn7 N2 82.71(12)
O22 Mn7 N2 95.62(12)
O23 Mn7 N3 104.08(13)
O25 Mn7 N3 90.89(14)
O22 Mn7 N3 90.61(13)
N2 Mn7 N3 71.73(16)
O23 Mn7 N1 112.57(14)
O25 Mn7 N1 84.68(14)
O22 Mn7 N1 92.77(14)
N2 Mn7 N1 71.40(16)
N3 Mn7 N1 143.12(15)
C1 O1 Mn1 123.8(3)
C1 O2 Mn2 123.8(3)
Mn1 O3 Mn4 96.22(12)
Mn1 O3 Mn2 94.81(11)
Mn4 O3 Mn2 110.10(11)
Mn1 O4 Mn3 95.04(12)
Mn1 O4 Mn2 96.04(12)
Mn3 O4 Mn2 106.35(12)
C8 O5 Mn1 125.5(3)
C8 O6 Mn3 123.4(3)
Mn1 O7 Mn4 95.86(12)
Mn1 O7 Mn3 94.43(12)
Mn4 O7 Mn3 112.63(12)
C15 O8 Mn1 125.5(2)
C15 O9 Mn4 124.6(3)
C22 O10 Mn3 125.6(3)
C22 O11 Mn6 128.1(3)
Mn5 O12 Mn6 92.80(10)
Mn5 O12 Mn2 90.02(10)
Mn6 O12 Mn2 155.18(14)
Mn5 O12 Mn4 116.96(12)
Mn6 O12 Mn4 115.41(12)
Mn2 O12 Mn4 84.84(8)
Mn5 O12 Mn3 156.23(14)
Mn6 O12 Mn3 86.69(10)
Mn2 O12 Mn3 80.99(8)
Mn4 O12 Mn3 84.28(8)
C29 O13 Mn3 123.9(3)
C29 O13 Mn6 128.8(3)
Mn3 O13 Mn6 101.28(13)
C36 O14 Mn4 128.4(3)
C36 O15 Mn5 130.4(3)
C43 O16 Mn4 129.2(3)
C43 O17 Mn6 133.3(3)
C50 O18 Mn2 128.7(3)
C50 O19 Mn5 127.2(3)
C57 O20 Mn2 116.8(3)
C57 O20 Mn5 123.6(2)
Mn2 O20 Mn5 100.63(12)
C64 O21 Mn5 134.2(3)
C64 O22 Mn7 132.8(3)
Mn5 O23 Mn6 98.63(12)
Mn5 O23 Mn7 131.74(15)
Mn6 O23 Mn7 129.61(14)
C71 O24 Mn6 132.2(3)
C71 O25 Mn7 134.4(3)
C78 N1 C82 118.7(5)
C78 N1 Mn7 123.0(3)
C82 N1 Mn7 118.2(4)
C83 N2 C87 121.6(4)
C83 N2 Mn7 119.1(4)
C87 N2 Mn7 118.7(3)
C92 N3 C88 118.4(4)
C92 N3 Mn7 123.4(3)
C88 N3 Mn7 118.1(4)
O2 C1 O1 126.6(4)
O2 C1 C2 117.6(4)
O1 C1 C2 115.8(4)
C3 C2 C7 122.2(6)
C3 C2 C1 120.5(6)
C7 C2 C1 117.2(5)
C2 C3 C4 118.8(9)
C2 C3 H3A 120.6
C4 C3 H3A 120.6
C5 C4 C3 118.3(10)
C5 C4 H4A 120.8
C3 C4 H4A 120.9
C4 C5 C6 123.4(9)
C4 C5 H5A 118.3
C6 C5 H5A 118.3
C7 C6 C5 117.7(10)
C7 C6 H6A 121.1
C5 C6 H6A 121.2
C6 C7 C2 119.6(9)
C6 C7 H7A 120.2
C2 C7 H7A 120.2
O6 C8 O5 125.5(4)
O6 C8 C9 117.7(4)
O5 C8 C9 116.8(4)
C14 C9 C10 120.2(5)
C14 C9 C8 120.5(5)
C10 C9 C8 119.2(4)
C11 C10 C9 119.7(5)
C11 C10 H10A 120.1
C9 C10 H10A 120.1
C10 C11 C12 120.3(6)
C10 C11 H11A 119.8
C12 C11 H11A 119.8
C13 C12 C11 119.6(5)
C13 C12 H12A 120.2
C11 C12 H12A 120.2
C12 C13 C14 121.1(6)
C12 C13 H13A 119.5
C14 C13 H13A 119.5
C9 C14 C13 119.0(5)
C9 C14 H14A 120.5
C13 C14 H14A 120.5
O9 C15 O8 125.2(4)
O9 C15 C16 120.4(4)
O8 C15 C16 114.4(3)
C17 C16 C21 119.7(4)
C17 C16 C15 120.6(4)
C21 C16 C15 119.8(4)
C16 C17 C18 120.0(5)
C16 C17 H17A 120.0
C18 C17 H17A 120.0
C19 C18 C17 120.2(5)
C19 C18 H18A 119.9
C17 C18 H18A 119.9
C18 C19 C20 120.3(4)
C18 C19 H19A 119.9
C20 C19 H19A 119.9
C19 C20 C21 119.3(4)
C19 C20 H20A 120.3
C21 C20 H20A 120.3
C16 C21 C20 120.4(4)
C16 C21 H21A 119.8
C20 C21 H21A 119.8
O11 C22 O10 126.2(4)
O11 C22 C23 119.7(4)
O10 C22 C23 114.1(4)
C28 C23 C24 118.9(5)
C28 C23 C22 121.0(5)
C24 C23 C22 120.2(5)
C25 C24 C23 120.9(6)
C25 C24 H24A 119.5
C23 C24 H24A 119.5
C26 C25 C24 119.4(6)
C26 C25 H25A 120.3
C24 C25 H25A 120.3
C25 C26 C27 121.8(6)
C25 C26 H26A 119.1
C27 C26 H26A 119.1
C28 C27 C26 117.7(7)
C28 C27 H27A 121.1
C26 C27 H27A 121.1
C23 C28 C27 121.3(6)
C23 C28 H28A 119.3
C27 C28 H28A 119.3
O13 C29 C30 113.6(4)
O13 C29 H29A 108.8
C30 C29 H29A 108.8
O13 C29 H29B 108.8
C30 C29 H29B 108.8
H29A C29 H29B 107.7
C31 C30 C35 119.9(5)
C31 C30 C29 123.3(4)
C35 C30 C29 116.8(5)
C30 C31 C32 119.6(6)
C30 C31 H31A 120.2
C32 C31 H31A 120.2
C33 C32 C31 119.3(7)
C33 C32 H32A 120.3
C31 C32 H32A 120.3
C34 C33 C32 120.7(6)
C34 C33 H33A 119.7
C32 C33 H33A 119.7
C33 C34 C35 119.6(7)
C33 C34 H34A 120.2
C35 C34 H34A 120.2
C34 C35 C30 120.8(6)
C34 C35 H35A 119.6
C30 C35 H35A 119.6
O15 C36 O14 123.9(4)
O15 C36 C37 120.6(4)
O14 C36 C37 115.4(4)
C42 C37 C38 119.5(4)
C42 C37 C36 119.9(4)
C38 C37 C36 120.6(4)
C37 C38 C39 119.7(5)
C37 C38 H38A 120.2
C39 C38 H38A 120.2
C40 C39 C38 120.5(5)
C40 C39 H39A 119.8
C38 C39 H39A 119.8
C39 C40 C41 120.6(5)
C39 C40 H40A 119.7
C41 C40 H40A 119.7
C40 C41 C42 119.5(5)
C40 C41 H41A 120.3
C42 C41 H41A 120.3
C37 C42 C41 120.2(5)
C37 C42 H42A 119.9
C41 C42 H42A 119.9
O17 C43 O16 124.8(4)
O17 C43 C44 119.1(4)
O16 C43 C44 116.1(4)
C45 C44 C49 119.1(4)
C45 C44 C43 121.7(4)
C49 C44 C43 119.0(4)
C44 C45 C46 119.8(5)
C44 C45 H45A 120.1
C46 C45 H45A 120.1
C47 C46 C45 119.1(6)
C47 C46 H46A 120.5
C45 C46 H46A 120.5
C48 C47 C46 122.0(5)
C48 C47 H47A 119.0
C46 C47 H47A 119.0
C47 C48 C49 118.6(5)
C47 C48 H48A 120.7
C49 C48 H48A 120.7
C48 C49 C44 121.4(5)
C48 C49 H49A 119.3
C44 C49 H49A 119.3
O19 C50 O18 124.6(4)
O19 C50 C51 121.6(4)
O18 C50 C51 113.7(4)
C56 C51 C52 118.8(4)
C56 C51 C50 120.5(4)
C52 C51 C50 120.7(4)
C53 C52 C51 120.7(5)
C53 C52 H52A 119.6
C51 C52 H52A 119.6
C54 C53 C52 119.7(5)
C54 C53 H53A 120.1
C52 C53 H53A 120.1
C55 C54 C53 120.6(5)
C55 C54 H54A 119.7
C53 C54 H54A 119.7
C54 C55 C56 120.0(5)
C54 C55 H55A 120.0
C56 C55 H55A 120.0
C51 C56 C55 120.1(5)
C51 C56 H56A 119.9
C55 C56 H56A 119.9
O20 C57 C58 111.3(4)
O20 C57 H57A 109.4
C58 C57 H57A 109.4
O20 C57 H57B 109.4
C58 C57 H57B 109.4
H57A C57 H57B 108.0
C63 C58 C59 120.6(5)
C63 C58 C57 117.1(5)
C59 C58 C57 122.2(5)
C60 C59 C58 118.1(6)
C60 C59 H59A 120.9
C58 C59 H59A 120.9
C61 C60 C59 121.9(7)
C61 C60 H60A 119.1
C59 C60 H60A 119.1
C60 C61 C62 119.9(7)
C60 C61 H61A 120.1
C62 C61 H61A 120.1
C63 C62 C61 119.2(7)
C63 C62 H62A 120.4
C61 C62 H62A 120.4
C58 C63 C62 120.1(7)
C58 C63 H63A 119.9
C62 C63 H63A 119.9
O22 C64 O21 126.1(4)
O22 C64 C65 119.0(4)
O21 C64 C65 114.9(4)
C66 C65 C70 118.3(4)
C66 C65 C64 122.4(4)
C70 C65 C64 119.3(4)
C65 C66 C67 121.8(5)
C65 C66 H66A 119.1
C67 C66 H66A 119.1
C68 C67 C66 118.6(5)
C68 C67 H67A 120.7
C66 C67 H67A 120.7
C69 C68 C67 120.0(5)
C69 C68 H68A 120.0
C67 C68 H68A 120.0
C68 C69 C70 121.1(5)
C68 C69 H69A 119.4
C70 C69 H69A 119.4
C65 C70 C69 120.2(5)
C65 C70 H70A 119.9
C69 C70 H70A 119.9
O25 C71 O24 124.6(4)
O25 C71 C72 118.8(4)
O24 C71 C72 116.7(4)
C73 C72 C77 120.2(4)
C73 C72 C71 120.5(4)
C77 C72 C71 119.3(4)
C72 C73 C74 120.5(4)
C72 C73 H73A 119.7
C74 C73 H73A 119.7
C75 C74 C73 118.3(5)
C75 C74 H74A 120.8
C73 C74 H74A 120.8
C76 C75 C74 121.3(5)
C76 C75 H75A 119.4
C74 C75 H75A 119.4
C75 C76 C77 120.1(5)
C75 C76 H76A 119.9
C77 C76 H76A 119.9
C72 C77 C76 119.5(5)
C72 C77 H77A 120.2
C76 C77 H77A 120.2
N1 C78 C79 124.1(5)
N1 C78 H78A 118.0
C79 C78 H78A 118.0
C78 C79 C80 116.1(6)
C78 C79 H79A 121.9
C80 C79 H79A 121.9
C81 C80 C79 119.4(6)
C81 C80 H80A 120.3
C79 C80 H80A 120.3
C82 C81 C80 120.3(6)
C82 C81 H81A 119.9
C80 C81 H81A 119.9
N1 C82 C81 121.4(6)
N1 C82 C83 115.3(5)
C81 C82 C83 123.3(5)
N2 C83 C84 119.5(6)
N2 C83 C82 115.5(4)
C84 C83 C82 125.0(5)
C85 C84 C83 118.8(6)
C85 C84 H84A 120.6
C83 C84 H84A 120.6
C86 C85 C84 121.3(5)
C86 C85 H85A 119.3
C84 C85 H85A 119.3
C85 C86 C87 118.0(6)
C85 C86 H86A 121.0
C87 C86 H86A 121.0
N2 C87 C86 120.6(5)
N2 C87 C88 116.1(4)
C86 C87 C88 123.2(5)
N3 C88 C89 120.3(5)
N3 C88 C87 115.1(5)
C89 C88 C87 124.6(5)
C90 C89 C88 119.7(5)
C90 C89 H89A 120.1
C88 C89 H89A 120.1
C89 C90 C91 120.4(6)
C89 C90 H90A 119.8
C91 C90 H90A 119.8
C90 C91 C92 117.8(6)
C90 C91 H91A 121.1
C92 C91 H91A 121.1
N3 C92 C91 123.4(5)
N3 C92 H92A 118.3
C91 C92 H92A 118.3

loop_
_geom_bond_atom_site_label_1
_geom_bond_atom_site_label_2
_geom_bond_distance
Mn1 O4 1.856(3)
Mn1 O7 1.860(3)
Mn1 O3 1.867(3)
Mn1 O8 1.926(3)
Mn1 O1 1.960(3)
Mn1 O5 1.960(3)
Mn1 Mn3 2.7787(8)
Mn1 Mn2 2.8028(9)
Mn1 Mn4 2.8090(8)
Mn2 O18 1.910(3)
Mn2 O4 1.914(3)
Mn2 O20 1.915(3)
Mn2 O3 1.940(3)
Mn2 O2 2.140(3)
Mn2 O12 2.307(2)
Mn2 Mn5 3.0088(8)
Mn2 Mn3 3.0624(9)
Mn2 Mn4 3.1528(9)
Mn3 O13 1.887(3)
Mn3 O4 1.912(3)
Mn3 O10 1.923(3)
Mn3 O7 1.926(3)
Mn3 O6 2.105(3)
Mn3 O12 2.407(3)
Mn3 Mn6 3.0020(9)
Mn3 Mn4 3.2031(9)
Mn4 O14 1.896(3)
Mn4 O3 1.906(3)
Mn4 O7 1.924(3)
Mn4 O16 1.934(3)
Mn4 O9 2.161(3)
Mn4 O12 2.366(3)
Mn5 O23 1.846(3)
Mn5 O12 1.931(3)
Mn5 O21 1.964(3)
Mn5 O20 1.994(3)
Mn5 O15 2.223(3)
Mn5 O19 2.283(3)
Mn5 Mn6 2.8013(9)
Mn6 O23 1.849(3)
Mn6 O12 1.938(2)
Mn6 O24 1.949(3)
Mn6 O13 1.994(3)
Mn6 O17 2.191(3)
Mn6 O11 2.222(3)
Mn7 O23 2.035(2)
Mn7 O25 2.170(3)
Mn7 O22 2.192(3)
Mn7 N2 2.249(4)
Mn7 N3 2.259(4)
Mn7 N1 2.276(5)
O1 C1 1.287(5)
O2 C1 1.241(5)
O5 C8 1.277(5)
O6 C8 1.259(5)
O8 C15 1.298(4)
O9 C15 1.224(4)
O10 C22 1.296(5)
O11 C22 1.230(5)
O13 C29 1.433(5)
O14 C36 1.302(4)
O15 C36 1.240(5)
O16 C43 1.279(4)
O17 C43 1.241(5)
O18 C50 1.295(5)
O19 C50 1.229(5)
O20 C57 1.434(5)
O21 C64 1.272(5)
O22 C64 1.245(5)
O24 C71 1.265(5)
O25 C71 1.244(5)
N1 C78 1.323(7)
N1 C82 1.348(6)
N2 C83 1.342(6)
N2 C87 1.346(6)
N3 C92 1.339(6)
N3 C88 1.366(5)
C1 C2 1.498(6)
C2 C3 1.370(8)
C2 C7 1.401(9)
C3 C4 1.402(10)
C3 H3A 0.9500
C4 C5 1.374(18)
C4 H4A 0.9500
C5 C6 1.398(16)
C5 H5A 0.9500
C6 C7 1.371(9)
C6 H6A 0.9500
C7 H7A 0.9500
C8 C9 1.490(6)
C9 C14 1.379(6)
C9 C10 1.384(6)
C10 C11 1.380(7)
C10 H10A 0.9500
C11 C12 1.387(8)
C11 H11A 0.9500
C12 C13 1.353(8)
C12 H12A 0.9500
C13 C14 1.398(7)
C13 H13A 0.9500
C14 H14A 0.9500
C15 C16 1.501(5)
C16 C17 1.371(6)
C16 C21 1.385(6)
C17 C18 1.389(6)
C17 H17A 0.9500
C18 C19 1.373(6)
C18 H18A 0.9500
C19 C20 1.377(6)
C19 H19A 0.9500
C20 C21 1.389(6)
C20 H20A 0.9500
C21 H21A 0.9500
C22 C23 1.507(6)
C23 C28 1.377(7)
C23 C24 1.386(7)
C24 C25 1.373(8)
C24 H24A 0.9500
C25 C26 1.357(9)
C25 H25A 0.9500
C26 C27 1.395(9)
C26 H26A 0.9500
C27 C28 1.385(7)
C27 H27A 0.9500
C28 H28A 0.9500
C29 C30 1.500(6)
C29 H29A 0.9900
C29 H29B 0.9900
C30 C31 1.374(7)
C30 C35 1.388(7)
C31 C32 1.405(8)
C31 H31A 0.9500
C32 C33 1.397(9)
C32 H32A 0.9500
C33 C34 1.365(9)
C33 H33A 0.9500
C34 C35 1.381(8)
C34 H34A 0.9500
C35 H35A 0.9500
C36 C37 1.492(6)
C37 C42 1.377(6)
C37 C38 1.387(6)
C38 C39 1.389(7)
C38 H38A 0.9500
C39 C40 1.358(7)
C39 H39A 0.9500
C40 C41 1.374(7)
C40 H40A 0.9500
C41 C42 1.396(6)
C41 H41A 0.9500
C42 H42A 0.9500
C43 C44 1.484(6)
C44 C45 1.365(6)
C44 C49 1.391(6)
C45 C46 1.399(6)
C45 H45A 0.9500
C46 C47 1.364(7)
C46 H46A 0.9500
C47 C48 1.357(8)
C47 H47A 0.9500
C48 C49 1.365(7)
C48 H48A 0.9500
C49 H49A 0.9500
C50 C51 1.489(6)
C51 C56 1.383(6)
C51 C52 1.386(6)
C52 C53 1.380(7)
C52 H52A 0.9500
C53 C54 1.369(7)
C53 H53A 0.9500
C54 C55 1.365(7)
C54 H54A 0.9500
C55 C56 1.389(6)
C55 H55A 0.9500
C56 H56A 0.9500
C57 C58 1.506(7)
C57 H57A 0.9900
C57 H57B 0.9900
C58 C63 1.363(7)
C58 C59 1.391(7)
C59 C60 1.379(7)
C59 H59A 0.9500
C60 C61 1.341(9)
C60 H60A 0.9500
C61 C62 1.393(10)
C61 H61A 0.9500
C62 C63 1.379(9)
C62 H62A 0.9500
C63 H63A 0.9500
C64 C65 1.508(6)
C65 C66 1.376(6)
C65 C70 1.378(6)
C66 C67 1.394(6)
C66 H66A 0.9500
C67 C68 1.380(7)
C67 H67A 0.9500
C68 C69 1.355(8)
C68 H68A 0.9500
C69 C70 1.385(7)
C69 H69A 0.9500
C70 H70A 0.9500
C71 C72 1.503(6)
C72 C73 1.372(6)
C72 C77 1.378(6)
C73 C74 1.393(6)
C73 H73A 0.9500
C74 C75 1.380(7)
C74 H74A 0.9500
C75 C76 1.362(7)
C75 H75A 0.9500
C76 C77 1.383(6)
C76 H76A 0.9500
C77 H77A 0.9500
C78 C79 1.389(7)
C78 H78A 0.9500
C79 C80 1.397(8)
C79 H79A 0.9500
C80 C81 1.380(9)
C80 H80A 0.9500
C81 C82 1.352(7)
C81 H81A 0.9500
C82 C83 1.484(7)
C83 C84 1.408(6)
C84 C85 1.371(8)
C84 H84A 0.9500
C85 C86 1.370(8)
C85 H85A 0.9500
C86 C87 1.401(6)
C86 H86A 0.9500
C87 C88 1.467(7)
C88 C89 1.401(7)
C89 C90 1.366(8)
C89 H89A 0.9500
C90 C91 1.372(7)
C90 H90A 0.9500
C91 C92 1.391(7)
C91 H91A 0.9500
C92 H92A 0.9500
